data_2223806
loop_
_publ_author_name
'Tahir, M. Nawaz'
'Acar, Nurcan'
'Yilmaz, Hamza'
'Tariq, Riaz H.'

_publ_section_title
;
 Dimethyl (2-hydroxy-4-phenylbut-3-en-2-yl)phosphonate
;
_journal_coeditor_code HB5172
_journal_issue 11
_journal_name_full 'Acta Crystallographica Section E'
_journal_page_first o2922
_journal_paper_doi 10.1107/S1600536809044067
_journal_volume 65
_journal_year 2009
_chemical_formula_iupac 'C12 H17 O4 P'
_chemical_formula_moiety 'C12 H17 O4 P'
_chemical_formula_sum 'C12 H17 O4 P'
_chemical_formula_weight 256.225
_chemical_name_systematic
;
Dimethyl (2-hydroxy-4-phenylbut-3-en-2-yl)phosphonate
;
_space_group_IT_number 15
_symmetry_cell_setting monoclinic
_symmetry_space_group_name_Hall '-C 2yc'
_symmetry_space_group_name_H-M 'C 1 2/c 1'
_atom_sites_solution_primary direct
_atom_sites_solution_secondary difmap
_audit_creation_method SHELXL-97
_cell_angle_alpha 90
_cell_angle_beta 103.771(10)
_cell_angle_gamma 90
_cell_formula_units_Z 8
_cell_length_a 17.1522(12)
_cell_length_b 8.1571(13)
_cell_length_c 19.5230(12)
_cell_measurement_reflns_used 25
_cell_measurement_temperature 296
_cell_measurement_theta_max 13.85
_cell_measurement_theta_min 9.92
_cell_volume 2653.0(5)
_computing_cell_refinement 'CAD-4 EXPRESS (Enraf--Nonius, 1993)'
_computing_data_collection 'CAD-4 EXPRESS (Enraf--Nonius, 1993)'
_computing_data_reduction 'MolEN (Fair, 1990)'
_computing_molecular_graphics 'ORTEP-3 for Windows (Farrugia, 1997) and PLATON (Spek, 2009)'
_computing_publication_material 'WinGX (Farrugia, 1999)'
_computing_structure_refinement 'SHELXL97 (Sheldrick, 2008)'
_computing_structure_solution 'WinGX (Farrugia, 1999)'
_diffrn_ambient_temperature 296(2)
_diffrn_measured_fraction_theta_full 0.986
_diffrn_measured_fraction_theta_max 0.980
_diffrn_measurement_device 'Enraf--Nonius CAD-4'
_diffrn_measurement_method \w/2\q
_diffrn_radiation_type MoK\a
_diffrn_radiation_wavelength 0.71073
_diffrn_reflns_av_R_equivalents 0.0949
_diffrn_reflns_av_sigmaI/netI 0.0416
_diffrn_reflns_limit_h_max 20
_diffrn_reflns_limit_h_min -20
_diffrn_reflns_limit_k_max 9
_diffrn_reflns_limit_k_min 0
_diffrn_reflns_limit_l_max 0
_diffrn_reflns_limit_l_min -23
_diffrn_reflns_number 2519
_diffrn_reflns_theta_full 25.00
_diffrn_reflns_theta_max 25.47
_diffrn_reflns_theta_min 2.84
_diffrn_standards_decay_% 0.6
_diffrn_standards_interval_time 120
_diffrn_standards_number 3
_exptl_absorpt_coefficient_mu 0.208
_exptl_absorpt_correction_T_max 0.954
_exptl_absorpt_correction_T_min 0.885
_exptl_absorpt_correction_type psi-scan
_exptl_absorpt_process_details '(MolEN; Fair, 1990)'
_exptl_crystal_colour colourless
_exptl_crystal_density_diffrn 1.283
_exptl_crystal_description needle
_exptl_crystal_F_000 1088
_exptl_crystal_size_max 0.25
_exptl_crystal_size_mid 0.14
_exptl_crystal_size_min 0.12
_refine_diff_density_max 0.527
_refine_diff_density_min -0.418
_refine_ls_extinction_method none
_refine_ls_goodness_of_fit_ref 1.070
_refine_ls_hydrogen_treatment constr
_refine_ls_matrix_type full
_refine_ls_number_parameters 177
_refine_ls_number_reflns 2415
_refine_ls_number_restraints 0
_refine_ls_restrained_S_all 1.096
_refine_ls_R_factor_all 0.0959
_refine_ls_R_factor_gt 0.0607
_refine_ls_shift/su_max 0.000
_refine_ls_shift/su_mean 0.000
_refine_ls_structure_factor_coef Fsqd
_refine_ls_weighting_details 'calc w=1/[\s^2^(Fo^2^)+(0.114P)^2^] where P=(Fo^2^+2Fc^2^)/3'
_refine_ls_weighting_scheme calc
_refine_ls_wR_factor_gt 0.1547
_refine_ls_wR_factor_ref 0.1752
_reflns_number_gt 1684
_reflns_number_total 2415
_reflns_threshold_expression I>2\s(I)
_cod_data_source_file hb5172.cif
_cod_data_source_block I
_cod_original_sg_symbol_H-M 'C 2/c'
_cod_database_code 2223806
_cod_database_fobs_code 2223806

loop_
_symmetry_equiv_pos_as_xyz
x,y,z
-x,y,1/2-z
-x,-y,-z
x,-y,1/2+z
1/2+x,1/2+y,z
1/2-x,1/2+y,1/2-z
1/2-x,1/2-y,-z
1/2+x,1/2-y,1/2+z

loop_
_atom_site_aniso_label
_atom_site_aniso_U_11
_atom_site_aniso_U_22
_atom_site_aniso_U_33
_atom_site_aniso_U_12
_atom_site_aniso_U_13
_atom_site_aniso_U_23
P1 0.0354(4) 0.0436(5) 0.0463(5) 0.0019(3) 0.0206(3) 0.0024(3)
O1 0.0676(15) 0.0482(12) 0.0568(13) -0.0064(11) 0.0312(12) -0.0074(10)
O2 0.0520(13) 0.0542(13) 0.0644(14) 0.0030(10) 0.0382(11) 0.0013(10)
O3 0.0399(12) 0.0423(11) 0.0723(15) 0.0011(9) 0.0225(10) -0.0003(10)
O4 0.0499(13) 0.0785(15) 0.0530(14) 0.0069(12) 0.0167(11) 0.0118(11)
C1A 0.037(3) 0.064(3) 0.036(2) 0.007(2) 0.011(2) -0.005(2)
C2A 0.043(3) 0.093(4) 0.045(4) -0.002(2) 0.022(2) -0.011(3)
C3A 0.055(4) 0.140(5) 0.047(3) -0.025(4) 0.031(3) -0.022(3)
C4A 0.053(4) 0.121(5) 0.051(3) -0.013(3) 0.029(3) -0.020(3)
C5A 0.046(3) 0.096(4) 0.054(4) 0.000(2) 0.033(2) -0.008(3)
C6A 0.035(3) 0.078(3) 0.051(3) -0.002(2) 0.024(2) -0.007(2)
C7A 0.040(3) 0.061(3) 0.040(2) -0.007(2) 0.021(2) -0.011(2)
C8A 0.038(4) 0.047(3) 0.040(3) 0.002(2) 0.011(3) -0.005(2)
C9 0.0388(16) 0.0440(16) 0.0560(18) 0.0029(13) 0.0245(14) 0.0051(13)
C10 0.051(2) 0.0560(19) 0.069(2) 0.0017(15) 0.0160(17) 0.0091(16)
C11 0.066(2) 0.0462(18) 0.085(3) 0.0049(16) 0.026(2) -0.0011(16)
C12 0.065(3) 0.119(4) 0.074(3) -0.015(2) -0.005(2) -0.003(2)
C6B 0.037(4) 0.112(7) 0.040(5) -0.002(4) 0.024(3) -0.003(4)
C7B 0.034(10) 0.047(9) 0.058(13) 0.003(7) 0.015(9) 0.002(7)
C1B 0.037(4) 0.112(7) 0.040(5) -0.002(4) 0.024(3) -0.003(4)
C2B 0.037(4) 0.112(7) 0.040(5) -0.002(4) 0.024(3) -0.003(4)
C3B 0.037(4) 0.112(7) 0.040(5) -0.002(4) 0.024(3) -0.003(4)
C4B 0.037(4) 0.112(7) 0.040(5) -0.002(4) 0.024(3) -0.003(4)
C5B 0.037(4) 0.112(7) 0.040(5) -0.002(4) 0.024(3) -0.003(4)
C8B 0.036(8) 0.056(9) 0.083(12) -0.010(7) 0.023(9) -0.028(8)

loop_
_atom_site_type_symbol
_atom_site_label
_atom_site_fract_x
_atom_site_fract_y
_atom_site_fract_z
_atom_site_U_iso_or_equiv
_atom_site_thermal_displace_type
_atom_site_calc_flag
_atom_site_refinement_flags
_atom_site_occupancy
P P1 0.43961(4) 0.29251(9) 0.06739(4) 0.0399(3) Uani . . 1.000
O O1 0.43699(13) 0.6068(3) 0.08493(11) 0.0548(8) Uani . . 1.000
O O2 0.49603(12) 0.2946(3) 0.02130(12) 0.0528(8) Uani . . 1.000
O O3 0.37510(12) 0.1526(2) 0.05085(11) 0.0500(7) Uani . . 1.000
O O4 0.48115(13) 0.2636(3) 0.14713(12) 0.0597(8) Uani . . 1.000
C C1A 0.2124(3) 0.4228(6) 0.1674(2) 0.0453(16) Uani . . 0.755(12)
C C2A 0.23963(19) 0.4970(7) 0.2329(3) 0.058(2) Uani . . 0.755(12)
C C3A 0.1939(3) 0.4884(9) 0.28271(18) 0.078(2) Uani . . 0.755(12)
C C4A 0.1209(3) 0.4058(9) 0.2671(3) 0.072(2) Uani . . 0.755(12)
C C5A 0.0937(2) 0.3316(6) 0.2017(3) 0.062(2) Uani . . 0.755(12)
C C6A 0.1395(3) 0.3401(6) 0.15183(15) 0.0524(17) Uani . . 0.755(12)
C C7A 0.2601(3) 0.4283(6) 0.1139(2) 0.0451(16) Uani . . 0.755(12)
C C8A 0.3344(4) 0.4814(7) 0.1215(3) 0.0414(19) Uani . . 0.755(12)
C C9 0.37966(18) 0.4799(3) 0.06310(16) 0.0440(10) Uani . . 1.000
C C10 0.3323(2) 0.5090(4) -0.01138(18) 0.0584(11) Uani . . 1.000
C C11 0.4001(2) -0.0152(4) 0.0447(2) 0.0644(13) Uani . . 1.000
C C12 0.5626(2) 0.3125(6) 0.1775(2) 0.0896(19) Uani . . 1.000
C C6B 0.1066(9) 0.341(2) 0.1847(9) 0.061(3) Uani . . 0.245(12)
C C7B 0.3065(12) 0.441(2) 0.0916(13) 0.046(6) Uani . . 0.245(12)
C C1B 0.1670(11) 0.380(2) 0.1509(5) 0.061(3) Uani . . 0.245(12)
C C2B 0.2328(8) 0.471(2) 0.1857(9) 0.061(3) Uani . . 0.245(12)
C C3B 0.2381(8) 0.525(2) 0.2543(9) 0.061(3) Uani . . 0.245(12)
C C4B 0.1777(12) 0.486(3) 0.2880(7) 0.061(3) Uani . . 0.245(12)
C C5B 0.1119(10) 0.395(3) 0.2532(9) 0.061(3) Uani . . 0.245(12)
C C8B 0.2981(10) 0.5086(19) 0.1470(10) 0.057(6) Uani . . 0.245(12)
H H1 0.45706 0.63143 0.05218 0.0821 Uiso . . 1.000
H H2A 0.28844 0.55226 0.24331 0.0697 Uiso . . 0.755(12)
H H10C 0.36812 0.51292 -0.04233 0.0875 Uiso . . 1.000
H H11A 0.35594 -0.08762 0.04446 0.0966 Uiso . . 1.000
H H11B 0.41720 -0.02795 0.00165 0.0966 Uiso . . 1.000
H H11C 0.44381 -0.04117 0.08403 0.0966 Uiso . . 1.000
H H12A 0.59764 0.26187 0.15202 0.1344 Uiso . . 1.000
H H12B 0.56693 0.42950 0.17485 0.1344 Uiso . . 1.000
H H12C 0.57762 0.27862 0.22598 0.1344 Uiso . . 1.000
H H3A 0.21203 0.53806 0.32650 0.0928 Uiso . . 0.755(12)
H H4A 0.09026 0.40008 0.30047 0.0865 Uiso . . 0.755(12)
H H5A 0.04489 0.27630 0.19124 0.0741 Uiso . . 0.755(12)
H H6A 0.12130 0.29050 0.10804 0.0629 Uiso . . 0.755(12)
H H7A 0.23485 0.38956 0.06932 0.0541 Uiso . . 0.755(12)
H H8A 0.36086 0.52242 0.16532 0.0500 Uiso . . 0.755(12)
H H10A 0.29444 0.42147 -0.02555 0.0875 Uiso . . 1.000
H H10B 0.30398 0.61121 -0.01371 0.0875 Uiso . . 1.000
H H1B 0.16342 0.34369 0.10503 0.0729 Uiso . . 0.245(12)
H H3B 0.28213 0.58635 0.27758 0.0729 Uiso . . 0.245(12)
H H4B 0.18126 0.52218 0.33391 0.0729 Uiso . . 0.245(12)
H H5B 0.07147 0.36876 0.27580 0.0729 Uiso . . 0.245(12)
H H6B 0.06255 0.27951 0.16136 0.0729 Uiso . . 0.245(12)
H H7B 0.26815 0.36654 0.06805 0.0543 Uiso . . 0.245(12)
H H8B 0.33514 0.58922 0.16626 0.0680 Uiso . . 0.245(12)

loop_
_atom_type_symbol
_atom_type_description
_atom_type_scat_dispersion_real
_atom_type_scat_dispersion_imag
_atom_type_scat_source
C C 0.0033 0.0016 'International Tables Vol C Tables 4.2.6.8 and 6.1.1.4'
H H 0.0000 0.0000 'International Tables Vol C Tables 4.2.6.8 and 6.1.1.4'
O O 0.0106 0.0060 'International Tables Vol C Tables 4.2.6.8 and 6.1.1.4'
P P 0.1023 0.0942 'International Tables Vol C Tables 4.2.6.8 and 6.1.1.4'

loop_
_geom_angle_atom_site_label_1
_geom_angle_atom_site_label_2
_geom_angle_atom_site_label_3
_geom_angle_site_symmetry_1
_geom_angle_site_symmetry_2
_geom_angle_site_symmetry_3
_geom_angle
_geom_angle_publ_flag
O2 P1 O3 . . . 114.66(13) no
O2 P1 O4 . . . 113.56(13) no
O2 P1 C9 . . . 113.97(14) no
O3 P1 O4 . . . 103.09(12) no
O3 P1 C9 . . . 103.70(12) no
O4 P1 C9 . . . 106.75(14) no
P1 O3 C11 . . . 119.8(2) no
P1 O4 C12 . . . 122.3(2) no
C9 O1 H1 . . . 109.00 no
C2A C1A C7A . . . 121.1(4) no
C6A C1A C7A . . . 118.9(4) no
C2A C1A C6A . . . 120.0(4) no
C2B C1B C6B . . . 120.1(12) no
C1A C2A C3A . . . 120.0(4) no
C1B C2B C3B . . . 120.0(14) no
C1B C2B C8B . . . 118.3(14) no
C3B C2B C8B . . . 121.7(14) no
C2A C3A C4A . . . 120.0(5) no
C2B C3B C4B . . . 119.8(15) no
C3A C4A C5A . . . 120.0(5) no
C3B C4B C5B . . . 120.2(15) no
C4A C5A C6A . . . 120.0(4) no
C4B C5B C6B . . . 120.0(16) no
C1A C6A C5A . . . 120.0(4) no
C1B C6B C5B . . . 119.9(15) no
C1A C7A C8A . . . 127.9(4) no
C8B C7B C9 . . . 119.9(17) no
C7A C8A C9 . . . 124.3(5) no
C2B C8B C7B . . . 126.1(17) no
C7B C9 C10 . . . 94.8(9) no
O1 C9 C10 . . . 110.5(2) no
O1 C9 C7B . . . 127.9(8) no
C8A C9 C10 . . . 117.9(3) no
P1 C9 O1 . . . 104.7(2) no
P1 C9 C8A . . . 110.6(3) no
P1 C9 C10 . . . 110.1(2) no
P1 C9 C7B . . . 108.2(7) no
O1 C9 C8A . . . 102.1(3) no
C2B C1B H1B . . . 120.00 no
C6B C1B H1B . . . 120.00 no
C1A C2A H2A . . . 120.00 no
C3A C2A H2A . . . 120.00 no
C2A C3A H3A . . . 120.00 no
C4A C3A H3A . . . 120.00 no
C2B C3B H3B . . . 120.00 no
C4B C3B H3B . . . 120.00 no
C3A C4A H4A . . . 120.00 no
C5A C4A H4A . . . 120.00 no
C3B C4B H4B . . . 120.00 no
C5B C4B H4B . . . 120.00 no
C4A C5A H5A . . . 120.00 no
C6A C5A H5A . . . 120.00 no
C4B C5B H5B . . . 120.00 no
C6B C5B H5B . . . 120.00 no
C5A C6A H6A . . . 120.00 no
C1A C6A H6A . . . 120.00 no
C1B C6B H6B . . . 120.00 no
C5B C6B H6B . . . 120.00 no
C1A C7A H7A . . . 116.00 no
C8A C7A H7A . . . 116.00 no
C9 C7B H7B . . . 120.00 no
C8B C7B H7B . . . 120.00 no
C7A C8A H8A . . . 118.00 no
C9 C8A H8A . . . 118.00 no
C2B C8B H8B . . . 117.00 no
C7B C8B H8B . . . 117.00 no
C9 C10 H10C . . . 110.00 no
C9 C10 H10B . . . 109.00 no
C9 C10 H10A . . . 109.00 no
H10B C10 H10C . . . 109.00 no
H10A C10 H10B . . . 109.00 no
H10A C10 H10C . . . 110.00 no
H11A C11 H11B . . . 110.00 no
O3 C11 H11A . . . 109.00 no
O3 C11 H11B . . . 109.00 no
O3 C11 H11C . . . 109.00 no
H11A C11 H11C . . . 109.00 no
H11B C11 H11C . . . 109.00 no
H12B C12 H12C . . . 109.00 no
O4 C12 H12A . . . 109.00 no
O4 C12 H12B . . . 109.00 no
O4 C12 H12C . . . 109.00 no
H12A C12 H12B . . . 110.00 no
H12A C12 H12C . . . 109.00 no

loop_
_geom_bond_atom_site_label_1
_geom_bond_atom_site_label_2
_geom_bond_site_symmetry_1
_geom_bond_site_symmetry_2
_geom_bond_distance
_geom_bond_publ_flag
P1 O2 . . 1.470(2) no
P1 O3 . . 1.569(2) no
P1 O4 . . 1.568(2) no
P1 C9 . . 1.833(3) no
O1 C9 . . 1.422(4) no
O3 C11 . . 1.448(4) no
O4 C12 . . 1.438(4) no
O1 H1 . . 0.8200 no
C1A C2A . . 1.391(7) no
C1A C7A . . 1.473(7) no
C1A C6A . . 1.389(7) no
C1B C2B . . 1.39(2) no
C1B C6B . . 1.39(2) no
C2A C3A . . 1.389(6) no
C2B C8B . . 1.52(2) no
C2B C3B . . 1.39(2) no
C3A C4A . . 1.390(8) no
C3B C4B . . 1.39(2) no
C4A C5A . . 1.390(8) no
C4B C5B . . 1.39(3) no
C5A C6A . . 1.391(6) no
C5B C6B . . 1.39(2) no
C7A C8A . . 1.321(9) no
C7B C8B . . 1.25(3) no
C7B C9 . . 1.52(2) no
C8A C9 . . 1.525(7) no
C9 C10 . . 1.506(5) no
C1B H1B . . 0.9300 no
C2A H2A . . 0.9300 no
C3A H3A . . 0.9300 no
C3B H3B . . 0.9300 no
C4A H4A . . 0.9300 no
C4B H4B . . 0.9300 no
C5A H5A . . 0.9300 no
C5B H5B . . 0.9300 no
C6A H6A . . 0.9300 no
C6B H6B . . 0.9300 no
C7A H7A . . 0.9300 no
C7B H7B . . 0.9300 no
C8A H8A . . 0.9300 no
C8B H8B . . 0.9300 no
C10 H10B . . 0.9600 no
C10 H10A . . 0.9600 no
C10 H10C . . 0.9600 no
C11 H11A . . 0.9600 no
C11 H11B . . 0.9600 no
C11 H11C . . 0.9600 no
C12 H12A . . 0.9600 no
C12 H12B . . 0.9600 no
C12 H12C . . 0.9600 no

loop_
_geom_hbond_atom_site_label_D
_geom_hbond_atom_site_label_H
_geom_hbond_atom_site_label_A
_geom_hbond_site_symmetry_A
_geom_hbond_distance_DH
_geom_hbond_distance_HA
_geom_hbond_distance_DA
_geom_hbond_angle_DHA
_geom_hbond_publ_flag
O1 H1 O2 3_665 0.82 1.90 2.721(3) 176 yes
C6B H6B Cg1 6_555 0.93 2.83 3.568(17) 137 yes
C6B H6B Cg2 6_555 0.93 2.94 3.652(17) 134 yes

loop_
_geom_torsion_atom_site_label_1
_geom_torsion_atom_site_label_2
_geom_torsion_atom_site_label_3
_geom_torsion_atom_site_label_4
_geom_torsion_site_symmetry_1
_geom_torsion_site_symmetry_2
_geom_torsion_site_symmetry_3
_geom_torsion_site_symmetry_4
_geom_torsion
_geom_torsion_publ_flag
O2 P1 O3 C11 . . . . 50.8(3) no
O4 P1 O3 C11 . . . . -73.1(2) no
C9 P1 O3 C11 . . . . 175.7(2) no
O2 P1 O4 C12 . . . . 28.4(3) no
O3 P1 O4 C12 . . . . 153.1(3) no
C9 P1 O4 C12 . . . . -98.0(3) no
O2 P1 C9 O1 . . . . -60.4(2) no
O2 P1 C9 C8A . . . . -169.6(3) no
O2 P1 C9 C10 . . . . 58.4(3) no
O3 P1 C9 O1 . . . . 174.29(18) no
O3 P1 C9 C8A . . . . 65.1(3) no
O3 P1 C9 C10 . . . . -67.0(2) no
O4 P1 C9 O1 . . . . 65.8(2) no
O4 P1 C9 C8A . . . . -43.4(3) no
O4 P1 C9 C10 . . . . -175.4(2) no
C6A C1A C2A C3A . . . . 0.0(8) no
C7A C1A C2A C3A . . . . -179.3(5) no
C2A C1A C6A C5A . . . . 0.1(7) no
C7A C1A C6A C5A . . . . 179.3(4) no
C2A C1A C7A C8A . . . . 8.7(8) no
C6A C1A C7A C8A . . . . -170.6(5) no
C1A C2A C3A C4A . . . . -0.1(9) no
C2A C3A C4A C5A . . . . 0.1(10) no
C3A C4A C5A C6A . . . . -0.1(9) no
C4A C5A C6A C1A . . . . 0.0(8) no
C1A C7A C8A C9 . . . . 179.0(4) no
C7A C8A C9 P1 . . . . -93.6(6) no
C7A C8A C9 O1 . . . . 155.5(5) no
C7A C8A C9 C10 . . . . 34.2(7) no
